data_1554198
loop_
_publ_author_name
'Seki, Tomohiro'
'Ida, Kentaro'
'Ito, Hajime'

_publ_section_title
;
 A meta-diisocyanide benzene-based aryl gold isocyanide complex exhibiting
 multiple solid-state molecular arrangements and luminescent
 mechanochromism
;
_journal_issue 6
_journal_name_full 'Materials Chemistry Frontiers'
_journal_page_first 1195
_journal_paper_doi 10.1039/C8QM00074C
_journal_volume 2
_journal_year 2018
_chemical_formula_moiety 'C30 H24 Au2 F10 N2 O5'
_chemical_formula_sum 'C30 H24 Au2 F10 N2 O5'
_chemical_formula_weight 1076.45
_chemical_name_systematic Gold-complex
_space_group_crystal_system triclinic
_space_group_IT_number 2
_space_group_name_Hall '-P 1'
_space_group_name_H-M_alt 'P -1'
_atom_sites_solution_hydrogens geom
_atom_sites_solution_primary direct
_atom_sites_solution_secondary difmap
_audit_update_record
;
2018-01-31 deposited with the CCDC.
2018-04-24 downloaded from the CCDC.
;
_cell_angle_alpha 79.575(5)
_cell_angle_beta 87.376(4)
_cell_angle_gamma 86.965(5)
_cell_formula_units_Z 2
_cell_length_a 10.5053(14)
_cell_length_b 11.0003(18)
_cell_length_c 14.675(2)
_cell_measurement_reflns_used 9565
_cell_measurement_temperature 123
_cell_measurement_theta_max 27.52
_cell_measurement_theta_min 3.11
_cell_volume 1664.4(4)
_computing_cell_refinement 'RAPID AUTO'
_computing_data_collection 'RAPID AUTO (Rigaku, ????)'
_computing_data_reduction 'RAPID AUTO'
_computing_molecular_graphics 'CrystalStructure 4.2.3'
_computing_publication_material 'CrystalStructure 4.2.3 (Rigaku, 2016)'
_computing_structure_refinement 'SHELXL Version 2014/7 (Sheldrick, 2008)'
_computing_structure_solution 'SHELXT Version 2014/4 (Sheldrick, 2014)'
_diffrn_ambient_temperature 123
_diffrn_detector_area_resol_mean 10.000
_diffrn_measured_fraction_theta_full 0.996
_diffrn_measured_fraction_theta_max 0.980
_diffrn_measurement_device_type 'Rigaku R-AXIS RAPID'
_diffrn_measurement_method \w
_diffrn_radiation_type 'Mo K\a'
_diffrn_radiation_wavelength 0.71075
_diffrn_reflns_av_R_equivalents 0.1532
_diffrn_reflns_Laue_measured_fraction_full 0.996
_diffrn_reflns_Laue_measured_fraction_max 0.980
_diffrn_reflns_limit_h_max 13
_diffrn_reflns_limit_h_min -13
_diffrn_reflns_limit_k_max 14
_diffrn_reflns_limit_k_min -14
_diffrn_reflns_limit_l_max 18
_diffrn_reflns_limit_l_min -18
_diffrn_reflns_number 16335
_diffrn_reflns_point_group_measured_fraction_full 0.996
_diffrn_reflns_point_group_measured_fraction_max 0.980
_diffrn_reflns_theta_full 25.242
_diffrn_reflns_theta_max 27.485
_diffrn_reflns_theta_min 3.103
_diffrn_standards_number 0
_exptl_absorpt_coefficient_mu 8.932
_exptl_absorpt_correction_T_max 0.333
_exptl_absorpt_correction_T_min 0.047
_exptl_absorpt_correction_type multi-scan
_exptl_absorpt_process_details 'ABSCOR (Rigaku, 1995)'
_exptl_crystal_colour colorless
_exptl_crystal_density_diffrn 2.148
_exptl_crystal_density_method 'not measured'
_exptl_crystal_description needle
_exptl_crystal_F_000 1012.00
_exptl_crystal_preparation Luminescent
_exptl_crystal_recrystallization_method 'Re-crystallisation from solvent: ethyl acetate'
_exptl_crystal_size_max 0.248
_exptl_crystal_size_mid 0.149
_exptl_crystal_size_min 0.123
_refine_diff_density_max 2.18
_refine_diff_density_min -3.50
_refine_ls_extinction_method none
_refine_ls_goodness_of_fit_ref 1.039
_refine_ls_hydrogen_treatment constr
_refine_ls_number_parameters 486
_refine_ls_number_reflns 7488
_refine_ls_number_restraints 347
_refine_ls_R_factor_all 0.1349
_refine_ls_R_factor_gt 0.0757
_refine_ls_shift/su_max 0.000
_refine_ls_structure_factor_coef Fsqd
_refine_ls_weighting_details 'w = 1/[\s^2^(Fo^2^)+(0.0680P)^2^] where P=(Fo^2^+2Fc^2^)/3'
_refine_ls_weighting_scheme calc
_refine_ls_wR_factor_gt 0.1695
_refine_ls_wR_factor_ref 0.2389
_reflns_Friedel_coverage 0.000
_reflns_number_gt 3991
_reflns_number_total 7488
_reflns_threshold_expression F^2^>2.0\s(F^2^)
_cod_data_source_file c8qm00074c2.cif
_cod_data_source_block IDA-170-4
_cod_database_code 1554198

loop_
_space_group_symop_id
_space_group_symop_operation_xyz
1 +X,+Y,+Z
2 -X,-Y,-Z

loop_
_atom_site_label
_atom_site_type_symbol
_atom_site_fract_x
_atom_site_fract_y
_atom_site_fract_z
_atom_site_U_iso_or_equiv
_atom_site_adp_type
_atom_site_occupancy
_atom_site_site_symmetry_order
_atom_site_calc_flag
_atom_site_refinement_flags_posn
_atom_site_refinement_flags_adp
_atom_site_refinement_flags_occupancy
_atom_site_disorder_assembly
_atom_site_disorder_group
Au1 Au -0.02538(5) 0.53277(5) 0.11799(5) 0.0437(2) Uani 1 1 d . . . . .
Au2 Au 0.88926(6) 0.44835(6) 0.32455(5) 0.0487(2) Uani 1 1 d . . . . .
F1 F -0.0894(8) 0.8182(9) 0.1288(9) 0.065(3) Uani 1 1 d . . . . .
F2 F -0.3034(9) 0.9617(9) 0.0962(9) 0.073(3) Uani 1 1 d . . . . .
F3 F -0.5156(8) 0.8690(8) 0.0448(7) 0.054(2) Uani 1 1 d . . . . .
F4 F -0.5159(8) 0.6287(9) 0.0247(8) 0.058(3) Uani 1 1 d . . . . .
F5 F -0.3017(8) 0.4820(8) 0.0558(8) 0.060(3) Uani 1 1 d . . . . .
F6 F 1.1675(10) 0.3279(11) 0.3768(9) 0.074(3) Uani 1 1 d . . . . .
F7 F 1.3666(10) 0.4162(14) 0.4473(9) 0.098(5) Uani 1 1 d . . . . .
F8 F 1.3517(11) 0.6504(14) 0.4910(9) 0.097(5) Uani 1 1 d . . . . .
F9 F 1.1365(13) 0.7899(13) 0.4588(10) 0.100(5) Uani 1 1 d . . . . .
F10 F 0.9357(11) 0.7097(11) 0.3831(9) 0.078(3) Uani 1 1 d . . . . .
O1 O 0.0579(13) 0.1116(16) 0.1190(13) 0.098(6) Uani 1 1 d . . . . .
O2 O -0.1182(13) 0.1204(15) 0.2082(12) 0.087(4) Uani 1 1 d . U . . .
O3 O 0.4250(12) 0.7729(11) 0.2653(9) 0.061(3) Uani 1 1 d . U . . .
N1 N 0.2218(12) 0.3683(12) 0.1597(10) 0.046(3) Uani 1 1 d . . . . .
N2 N 0.6515(12) 0.3326(12) 0.2615(9) 0.041(3) Uani 1 1 d . . . . .
C1 C 0.4405(13) 0.3544(15) 0.2100(11) 0.041(3) Uani 1 1 d . U . . .
H1 H 0.4378 0.4393 0.2154 0.049 Uiso 1 1 calc R U . . .
C2 C 0.3325(13) 0.2972(14) 0.1800(11) 0.040(3) Uani 1 1 d . U . . .
C3 C 0.3430(14) 0.1770(15) 0.1710(12) 0.046(3) Uani 1 1 d . U . . .
H3 H 0.2708 0.1404 0.1523 0.055 Uiso 1 1 calc R U . . .
C4 C 0.4539(14) 0.1050(15) 0.1878(15) 0.058(4) Uani 1 1 d . U . . .
H4 H 0.4584 0.0218 0.1781 0.069 Uiso 1 1 calc R U . . .
C5 C 0.5576(15) 0.1546(15) 0.2185(14) 0.054(4) Uani 1 1 d . U . . .
H5 H 0.6345 0.1064 0.2316 0.065 Uiso 1 1 calc R U . . .
C6 C 0.5463(13) 0.2787(14) 0.2300(14) 0.050(4) Uani 1 1 d . U . . .
C7 C 0.1251(17) 0.4302(14) 0.1443(12) 0.050(4) Uani 1 1 d . . . . .
C8 C -0.1859(15) 0.6439(14) 0.0936(10) 0.044(4) Uani 1 1 d . U . . .
C9 C -0.1942(13) 0.7673(15) 0.1013(13) 0.047(4) Uani 1 1 d . U . . .
C10 C -0.3025(16) 0.8395(15) 0.0869(13) 0.051(4) Uani 1 1 d . U . . .
C11 C -0.4102(14) 0.7958(16) 0.0631(13) 0.052(4) Uani 1 1 d . U . . .
C12 C -0.4084(14) 0.6738(14) 0.0513(13) 0.045(4) Uani 1 1 d . U . . .
C13 C -0.2982(13) 0.6032(15) 0.0659(14) 0.048(4) Uani 1 1 d . U . . .
C14 C 0.7394(17) 0.3743(15) 0.2846(12) 0.048(4) Uani 1 1 d . . . . .
C15 C 1.0396(16) 0.5201(18) 0.3729(12) 0.057(4) Uani 1 1 d . U . . .
C16 C 1.1550(16) 0.444(2) 0.3930(13) 0.058(4) Uani 1 1 d . U . . .
C17 C 1.2554(18) 0.494(2) 0.4352(15) 0.072(5) Uani 1 1 d . U . . .
C18 C 1.2477(18) 0.608(2) 0.4549(13) 0.062(4) Uani 1 1 d . U . . .
C19 C 1.1428(17) 0.6725(19) 0.4381(13) 0.061(4) Uani 1 1 d . U . . .
C20 C 1.0417(19) 0.631(2) 0.3989(14) 0.068(5) Uani 1 1 d . U . . .
C21 C -0.128(2) 0.202(2) 0.0510(18) 0.094(8) Uani 1 1 d . . . . .
H21A H -0.1105 0.1639 -0.0040 0.141 Uiso 1 1 calc R U . . .
H21B H -0.1095 0.2898 0.0361 0.141 Uiso 1 1 calc R U . . .
H21C H -0.2181 0.1935 0.0707 0.141 Uiso 1 1 calc R U . . .
C22 C -0.0484(15) 0.1404(18) 0.1253(18) 0.065(6) Uani 1 1 d . . . . .
C23 C -0.025(4) 0.092(5) 0.280(3) 0.087(8) Uani 0.56(3) 1 d D U P A 1
H23A H 0.0089 0.1687 0.2948 0.104 Uiso 0.56(3) 1 calc R U P A 1
H23B H 0.0471 0.0386 0.2620 0.104 Uiso 0.56(3) 1 calc R U P A 1
C24 C -0.107(4) 0.024(5) 0.361(3) 0.087(11) Uani 0.56(3) 1 d D U P A 1
H24A H -0.1802 -0.0090 0.3362 0.131 Uiso 0.56(3) 1 calc R U P A 1
H24B H -0.1373 0.0825 0.4012 0.131 Uiso 0.56(3) 1 calc R U P A 1
H24C H -0.0558 -0.0434 0.3962 0.131 Uiso 0.56(3) 1 calc R U P A 1
C25 C 0.2246(17) 0.8266(19) 0.2019(16) 0.070(5) Uani 1 1 d . U . . .
H25A H 0.2485 0.9013 0.2233 0.104 Uiso 1 1 calc R U . . .
H25B H 0.1434 0.7992 0.2322 0.104 Uiso 1 1 calc R U . . .
H25C H 0.2156 0.8448 0.1345 0.104 Uiso 1 1 calc R U . . .
C26 C 0.3234(17) 0.7289(19) 0.2250(15) 0.063(4) Uani 1 1 d . U . . .
H26A H 0.2871 0.6588 0.2686 0.076 Uiso 0.46(3) 1 calc R U P B 2
H26B H 0.3543 0.6985 0.1680 0.076 Uiso 0.46(3) 1 calc R U P B 2
C28 C 0.620(2) 0.758(2) 0.3333(19) 0.091(7) Uani 1 1 d . U . . .
H28A H 0.6043 0.8473 0.3156 0.136 Uiso 1 1 calc R U . . .
H28B H 0.7060 0.7348 0.3109 0.136 Uiso 1 1 calc R U . . .
H28C H 0.6139 0.7341 0.4009 0.136 Uiso 1 1 calc R U . . .
C27 C 0.5285(19) 0.6952(18) 0.2932(15) 0.064(4) Uani 1 1 d . U . . .
H27A H 0.5682 0.6634 0.2391 0.077 Uiso 0.54(3) 1 calc R U P B 1
H27B H 0.4996 0.6236 0.3391 0.077 Uiso 0.54(3) 1 calc R U P B 1
O4A O 0.508(3) 0.586(3) 0.276(3) 0.080(10) Uani 0.46(3) 1 d . U P B 2
O4 O 0.335(2) 0.625(2) 0.219(2) 0.071(8) Uani 0.54(3) 1 d . U P B 1
C24A C -0.050(6) 0.096(6) 0.356(4) 0.087(11) Uani 0.44(3) 1 d D U P A 2
H24D H -0.1351 0.1153 0.3805 0.131 Uiso 0.44(3) 1 calc R U P A 2
H24E H -0.0109 0.1725 0.3254 0.131 Uiso 0.44(3) 1 calc R U P A 2
H24F H 0.0032 0.0540 0.4061 0.131 Uiso 0.44(3) 1 calc R U P A 2
C23A C -0.061(5) 0.011(5) 0.284(4) 0.084(8) Uani 0.44(3) 1 d D U P A 2
H23C H -0.1203 -0.0563 0.3050 0.101 Uiso 0.44(3) 1 calc R U P A 2
H23D H 0.0231 -0.0238 0.2648 0.101 Uiso 0.44(3) 1 calc R U P A 2
C29 C 0.327(3) 0.037(4) 0.429(2) 0.158(14) Uani 1 1 d . U . . .
H29A H 0.2373 0.0189 0.4451 0.237 Uiso 1 1 calc R U . C .
H29B H 0.3552 0.0007 0.3751 0.237 Uiso 1 1 calc R U . . .
H29C H 0.3359 0.1264 0.4155 0.237 Uiso 1 1 calc R U . . .
O5 O 0.368(3) -0.069(4) 0.588(3) 0.114(11) Uani 0.5 1 d . U P C -1
C30 C 0.400(4) -0.014(5) 0.503(3) 0.171(14) Uani 1 1 d . U . C -1
O6 O 0.501(6) 0.001(9) 0.471(3) 0.17(2) Uani 0.5 1 d . U P C -1

loop_
_atom_site_aniso_label
_atom_site_aniso_U_11
_atom_site_aniso_U_22
_atom_site_aniso_U_33
_atom_site_aniso_U_23
_atom_site_aniso_U_13
_atom_site_aniso_U_12
Au1 0.0386(3) 0.0386(4) 0.0534(4) -0.0085(3) -0.0024(3) 0.0039(2)
Au2 0.0460(4) 0.0499(4) 0.0512(5) -0.0096(3) -0.0034(3) -0.0071(3)
F1 0.043(5) 0.050(6) 0.110(9) -0.032(6) -0.019(6) -0.003(4)
F2 0.067(6) 0.040(6) 0.117(10) -0.028(6) -0.018(7) 0.008(5)
F3 0.046(5) 0.045(5) 0.069(7) -0.012(5) 0.000(5) 0.013(4)
F4 0.044(5) 0.052(6) 0.084(8) -0.023(5) -0.009(5) 0.003(4)
F5 0.038(4) 0.034(5) 0.104(9) -0.003(5) -0.013(5) 0.003(4)
F6 0.059(6) 0.069(8) 0.085(9) 0.010(6) -0.019(6) -0.003(5)
F7 0.054(6) 0.148(13) 0.087(10) -0.001(9) -0.020(7) -0.017(7)
F8 0.079(8) 0.141(12) 0.076(9) -0.010(8) -0.022(7) -0.059(8)
F9 0.114(10) 0.091(10) 0.113(12) -0.052(9) 0.001(8) -0.047(8)
F10 0.079(7) 0.075(8) 0.090(9) -0.040(7) -0.003(7) -0.014(6)
O1 0.049(8) 0.121(14) 0.116(14) 0.007(11) -0.020(9) -0.007(8)
O2 0.068(8) 0.105(11) 0.084(10) -0.018(9) -0.008(8) 0.035(8)
O3 0.064(5) 0.047(6) 0.068(8) -0.001(5) -0.004(6) 0.002(4)
N1 0.050(7) 0.034(7) 0.053(9) -0.008(6) -0.012(7) 0.011(6)
N2 0.050(7) 0.037(7) 0.038(7) -0.016(6) 0.021(6) -0.013(6)
C1 0.041(5) 0.045(6) 0.039(8) -0.017(5) 0.009(5) 0.007(4)
C2 0.043(6) 0.041(6) 0.038(8) -0.017(5) 0.008(5) 0.007(4)
C3 0.043(6) 0.045(6) 0.053(9) -0.023(6) 0.002(6) 0.011(5)
C4 0.040(5) 0.034(6) 0.103(13) -0.023(7) -0.003(7) 0.006(5)
C5 0.043(6) 0.035(6) 0.084(12) -0.017(6) -0.002(7) 0.002(5)
C6 0.033(5) 0.035(6) 0.085(12) -0.018(6) -0.010(6) 0.000(4)
C7 0.068(10) 0.037(9) 0.046(10) -0.009(7) -0.025(9) 0.006(8)
C8 0.051(6) 0.036(6) 0.036(6) 0.021(5) -0.022(6) -0.002(5)
C9 0.028(6) 0.047(9) 0.066(11) -0.011(8) -0.016(7) 0.006(6)
C10 0.056(9) 0.036(8) 0.062(11) -0.012(8) -0.012(8) -0.003(7)
C11 0.038(7) 0.057(10) 0.058(10) -0.002(8) -0.008(8) 0.004(7)
C12 0.036(7) 0.039(8) 0.063(10) -0.011(7) -0.014(8) -0.004(6)
C13 0.032(7) 0.037(8) 0.077(12) -0.014(8) -0.007(8) 0.000(6)
C14 0.073(11) 0.033(8) 0.040(9) -0.015(7) 0.009(8) 0.002(7)
C15 0.063(7) 0.079(8) 0.032(8) -0.015(7) 0.006(6) -0.028(6)
C16 0.050(6) 0.080(9) 0.045(9) -0.004(7) 0.004(6) -0.034(6)
C17 0.057(7) 0.087(9) 0.073(12) -0.006(8) -0.017(8) -0.022(6)
C18 0.059(7) 0.082(8) 0.042(9) 0.005(7) -0.014(7) -0.025(6)
C19 0.062(7) 0.074(8) 0.048(9) -0.002(7) -0.015(7) -0.027(6)
C20 0.067(7) 0.083(9) 0.059(11) -0.021(7) -0.013(7) -0.019(6)
C21 0.093(16) 0.072(16) 0.11(2) -0.005(15) 0.046(15) -0.035(13)
C22 0.029(7) 0.065(12) 0.107(18) -0.028(12) -0.015(11) -0.001(8)
C23 0.074(14) 0.112(17) 0.078(14) -0.034(15) -0.009(13) 0.034(13)
C24 0.08(2) 0.11(2) 0.073(19) -0.01(2) -0.035(18) 0.011(18)
C25 0.057(8) 0.068(9) 0.083(14) -0.013(9) -0.004(9) 0.001(7)
C26 0.062(7) 0.057(7) 0.070(11) -0.012(7) 0.007(7) 0.002(6)
C28 0.075(10) 0.076(12) 0.123(19) -0.022(12) -0.021(12) 0.010(8)
C27 0.070(7) 0.052(7) 0.065(11) 0.004(7) 0.000(7) 0.004(6)
O4A 0.073(15) 0.053(8) 0.11(3) -0.013(10) -0.014(16) 0.011(8)
O4 0.056(12) 0.059(8) 0.10(2) -0.020(9) -0.016(12) 0.010(7)
C24A 0.09(2) 0.12(3) 0.059(19) -0.05(2) 0.00(2) 0.04(2)
C23A 0.068(14) 0.102(17) 0.081(15) -0.023(15) -0.006(14) 0.028(14)
C29 0.108(16) 0.21(3) 0.13(2) 0.05(2) -0.032(16) -0.03(2)
O5 0.101(19) 0.13(3) 0.107(19) -0.011(17) -0.012(16) 0.028(18)
C30 0.107(15) 0.26(3) 0.123(19) 0.031(19) -0.020(15) 0.007(17)
O6 0.105(15) 0.30(5) 0.11(3) 0.00(3) -0.023(16) -0.013(18)

loop_
_atom_type_symbol
_atom_type_description
_atom_type_scat_dispersion_real
_atom_type_scat_dispersion_imag
_atom_type_scat_source
C C 0.0033 0.0016
;
International Tables for Crystallography
(Vol. C, Tables 4.2.6.8 and 6.1.1.4)
;
H H 0.0000 0.0000
;
International Tables for Crystallography
(Vol. C, Table 6.1.1.4)
;
Au Au -2.0133 8.8022
;
International Tables for Crystallography
(Vol. C, Tables 4.2.6.8 and 6.1.1.4)
;
F F 0.0171 0.0103
;
International Tables for Crystallography
(Vol. C, Tables 4.2.6.8 and 6.1.1.4)
;
N N 0.0061 0.0033
;
International Tables for Crystallography
(Vol. C, Tables 4.2.6.8 and 6.1.1.4)
;
O O 0.0106 0.0060
;
International Tables for Crystallography
(Vol. C, Tables 4.2.6.8 and 6.1.1.4)
;

loop_
_geom_angle_atom_site_label_1
_geom_angle_atom_site_label_2
_geom_angle_atom_site_label_3
_geom_angle
_geom_angle_site_symmetry_3
C7 Au1 C8 178.3(7) .
C7 Au1 Au2 87.1(5) 1_455
C8 Au1 Au2 91.6(4) 1_455
C14 Au2 C15 176.8(7) .
C14 Au2 Au1 89.7(5) 1_655
C15 Au2 Au1 93.6(5) 1_655
C22 O2 C23 105.5(19) .
C22 O2 C23A 114(2) .
C27 O3 C26 120.1(15) .
C7 N1 C2 178.4(17) .
C14 N2 C6 177.4(16) .
C6 C1 C2 115.7(14) .
C6 C1 H1 122.1 .
C2 C1 H1 122.1 .
C3 C2 N1 121.7(13) .
C3 C2 C1 119.6(13) .
N1 C2 C1 118.7(13) .
C2 C3 C4 122.8(14) .
C2 C3 H3 118.6 .
C4 C3 H3 118.6 .
C5 C4 C3 119.6(15) .
C5 C4 H4 120.2 .
C3 C4 H4 120.2 .
C4 C5 C6 117.8(14) .
C4 C5 H5 121.1 .
C6 C5 H5 121.1 .
C1 C6 C5 124.4(13) .
C1 C6 N2 116.3(14) .
C5 C6 N2 119.3(13) .
N1 C7 Au1 178.2(16) .
C9 C8 C13 113.0(13) .
C9 C8 Au1 123.9(10) .
C13 C8 Au1 123.1(12) .
C10 C9 F1 118.1(14) .
C10 C9 C8 123.3(13) .
F1 C9 C8 118.5(12) .
C11 C10 C9 121.9(15) .
C11 C10 F2 118.2(14) .
C9 C10 F2 119.9(13) .
C10 C11 F3 121.7(16) .
C10 C11 C12 118.2(14) .
F3 C11 C12 120.0(13) .
F4 C12 C13 122.2(14) .
F4 C12 C11 119.0(13) .
C13 C12 C11 118.8(13) .
C12 C13 F5 116.8(12) .
C12 C13 C8 124.8(14) .
F5 C13 C8 118.4(12) .
N2 C14 Au2 179.1(14) .
C20 C15 C16 113.4(16) .
C20 C15 Au2 126.5(15) .
C16 C15 Au2 119.7(14) .
F6 C16 C17 120.0(18) .
F6 C16 C15 121.9(14) .
C17 C16 C15 118(2) .
C18 C17 F7 123.2(15) .
C18 C17 C16 123(2) .
F7 C17 C16 114(2) .
C19 C18 C17 117.8(17) .
C19 C18 F8 124(2) .
C17 C18 F8 118.6(18) .
C18 C19 C20 123(2) .
C18 C19 F9 117.0(15) .
C20 C19 F9 119.8(18) .
C15 C20 C19 125(2) .
C15 C20 F10 117.7(15) .
C19 C20 F10 117.6(19) .
C22 C21 H21A 109.5 .
C22 C21 H21B 109.5 .
H21A C21 H21B 109.5 .
C22 C21 H21C 109.5 .
H21A C21 H21C 109.5 .
H21B C21 H21C 109.5 .
O1 C22 O2 123(2) .
O1 C22 C21 127(2) .
O2 C22 C21 110.3(15) .
O2 C23 C24 100(3) .
O2 C23 H23A 111.7 .
C24 C23 H23A 111.7 .
O2 C23 H23B 111.7 .
C24 C23 H23B 111.7 .
H23A C23 H23B 109.4 .
C23 C24 H24A 109.5 .
C23 C24 H24B 109.5 .
H24A C24 H24B 109.5 .
C23 C24 H24C 109.5 .
H24A C24 H24C 109.5 .
H24B C24 H24C 109.5 .
C26 C25 H25A 109.5 .
C26 C25 H25B 109.5 .
H25A C25 H25B 109.5 .
C26 C25 H25C 109.5 .
H25A C25 H25C 109.5 .
H25B C25 H25C 109.5 .
O4 C26 O3 114.3(19) .
O4 C26 C25 135(2) .
O3 C26 C25 110.6(17) .
O3 C26 H26A 109.5 .
C25 C26 H26A 109.5 .
O3 C26 H26B 109.5 .
C25 C26 H26B 109.5 .
H26A C26 H26B 108.1 .
C27 C28 H28A 109.5 .
C27 C28 H28B 109.5 .
H28A C28 H28B 109.5 .
C27 C28 H28C 109.5 .
H28A C28 H28C 109.5 .
H28B C28 H28C 109.5 .
O4A C27 O3 108.2(19) .
O4A C27 C28 141(2) .
O3 C27 C28 111.1(18) .
O3 C27 H27A 109.4 .
C28 C27 H27A 109.4 .
O3 C27 H27B 109.4 .
C28 C27 H27B 109.4 .
H27A C27 H27B 108.0 .
C23A C24A H24D 109.5 .
C23A C24A H24E 109.5 .
H24D C24A H24E 109.5 .
C23A C24A H24F 109.5 .
H24D C24A H24F 109.5 .
H24E C24A H24F 109.5 .
C24A C23A O2 93(4) .
C24A C23A H23C 113.1 .
O2 C23A H23C 113.1 .
C24A C23A H23D 113.1 .
O2 C23A H23D 113.1 .
H23C C23A H23D 110.5 .
C30 C29 H29A 109.5 .
C30 C29 H29B 109.5 .
H29A C29 H29B 109.5 .
C30 C29 H29C 109.5 .
H29A C29 H29C 109.5 .
H29B C29 H29C 109.5 .
O6 C30 O5 128(6) .
O6 C30 C29 101(5) .
O5 C30 C29 131(4) .

loop_
_geom_bond_atom_site_label_1
_geom_bond_atom_site_label_2
_geom_bond_distance
_geom_bond_site_symmetry_2
Au1 C7 1.906(16) .
Au1 C8 2.036(15) .
Au1 Au2 3.1106(10) 1_455
Au2 C14 1.969(18) .
Au2 C15 2.014(15) .
Au2 Au1 3.1106(10) 1_655
F1 C9 1.370(15) .
F2 C10 1.374(18) .
F3 C11 1.341(17) .
F4 C12 1.357(15) .
F5 C13 1.370(18) .
F6 C16 1.34(2) .
F7 C17 1.41(3) .
F8 C18 1.375(19) .
F9 C19 1.38(2) .
F10 C20 1.37(2) .
O1 C22 1.15(2) .
O2 C22 1.38(3) .
O2 C23 1.45(4) .
O2 C23A 1.60(6) .
O3 C27 1.38(2) .
O3 C26 1.39(2) .
N1 C7 1.200(19) .
N1 C2 1.379(18) .
N2 C14 1.143(19) .
N2 C6 1.416(18) .
C1 C6 1.36(2) .
C1 C2 1.45(2) .
C1 H1 0.9500 .
C2 C3 1.35(2) .
C3 C4 1.38(2) .
C3 H3 0.9500 .
C4 C5 1.37(2) .
C4 H4 0.9500 .
C5 C6 1.40(2) .
C5 H5 0.9500 .
C8 C9 1.38(2) .
C8 C13 1.386(19) .
C9 C10 1.36(2) .
C10 C11 1.34(2) .
C11 C12 1.38(2) .
C12 C13 1.36(2) .
C15 C20 1.35(3) .
C15 C16 1.45(3) .
C16 C17 1.43(2) .
C17 C18 1.33(3) .
C18 C19 1.29(3) .
C19 C20 1.37(2) .
C21 C22 1.45(3) .
C21 H21A 0.9800 .
C21 H21B 0.9800 .
C21 H21C 0.9800 .
C23 C24 1.54(2) .
C23 H23A 0.9900 .
C23 H23B 0.9900 .
C24 H24A 0.9800 .
C24 H24B 0.9800 .
C24 H24C 0.9800 .
C25 C26 1.46(3) .
C25 H25A 0.9800 .
C25 H25B 0.9800 .
C25 H25C 0.9800 .
C26 O4 1.17(3) .
C26 H26A 0.9900 .
C26 H26B 0.9900 .
C28 C27 1.42(3) .
C28 H28A 0.9800 .
C28 H28B 0.9800 .
C28 H28C 0.9800 .
C27 O4A 1.30(3) .
C27 H27A 0.9900 .
C27 H27B 0.9900 .
C24A C23A 1.53(2) .
C24A H24D 0.9800 .
C24A H24E 0.9800 .
C24A H24F 0.9800 .
C23A H23C 0.9900 .
C23A H23D 0.9900 .
C29 C30 1.38(4) .
C29 H29A 0.9800 .
C29 H29B 0.9800 .
C29 H29C 0.9800 .
O5 C30 1.32(5) .
C30 O6 1.14(7) .

loop_
_geom_torsion_atom_site_label_1
_geom_torsion_atom_site_label_2
_geom_torsion_atom_site_label_3
_geom_torsion_atom_site_label_4
_geom_torsion
C6 C1 C2 C3 -2(2)
C6 C1 C2 N1 179.3(16)
N1 C2 C3 C4 177.7(17)
C1 C2 C3 C4 -1(3)
C2 C3 C4 C5 3(3)
C3 C4 C5 C6 -1(3)
C2 C1 C6 C5 4(3)
C2 C1 C6 N2 -178.5(14)
C4 C5 C6 C1 -2(3)
C4 C5 C6 N2 -179.9(17)
C13 C8 C9 C10 3(3)
Au1 C8 C9 C10 -178.4(14)
C13 C8 C9 F1 179.5(15)
Au1 C8 C9 F1 -1(2)
F1 C9 C10 C11 -177.6(17)
C8 C9 C10 C11 -1(3)
F1 C9 C10 F2 3(3)
C8 C9 C10 F2 179.7(17)
C9 C10 C11 F3 -176.9(17)
F2 C10 C11 F3 3(3)
C9 C10 C11 C12 -1(3)
F2 C10 C11 C12 178.3(17)
C10 C11 C12 F4 -178.3(16)
F3 C11 C12 F4 -3(3)
C10 C11 C12 C13 1(3)
F3 C11 C12 C13 176.8(17)
F4 C12 C13 F5 -2(3)
C11 C12 C13 F5 178.3(17)
F4 C12 C13 C8 -179.6(16)
C11 C12 C13 C8 1(3)
C9 C8 C13 C12 -3(3)
Au1 C8 C13 C12 178.2(15)
C9 C8 C13 F5 180.0(16)
Au1 C8 C13 F5 1(2)
C20 C15 C16 F6 176.2(18)
Au2 C15 C16 F6 3(2)
C20 C15 C16 C17 -1(3)
Au2 C15 C16 C17 -174.4(14)
F6 C16 C17 C18 -178(2)
C15 C16 C17 C18 -1(3)
F6 C16 C17 F7 6(3)
C15 C16 C17 F7 -176.6(16)
F7 C17 C18 C19 177.7(18)
C16 C17 C18 C19 3(3)
F7 C17 C18 F8 -2(3)
C16 C17 C18 F8 -176.7(17)
C17 C18 C19 C20 -2(3)
F8 C18 C19 C20 177.5(18)
C17 C18 C19 F9 -179.9(19)
F8 C18 C19 F9 -1(3)
C16 C15 C20 C19 2(3)
Au2 C15 C20 C19 174.7(15)
C16 C15 C20 F10 -179.6(16)
Au2 C15 C20 F10 -7(3)
C18 C19 C20 C15 -1(3)
F9 C19 C20 C15 177(2)
C18 C19 C20 F10 -179.0(19)
F9 C19 C20 F10 -1(3)
C23 O2 C22 O1 16(3)
C23A O2 C22 O1 -23(3)
C23 O2 C22 C21 -164(3)
C23A O2 C22 C21 157(2)
C22 O2 C23 C24 -159(3)
C27 O3 C26 O4 0(3)
C27 O3 C26 C25 179.5(18)
C26 O3 C27 O4A -1(3)
C26 O3 C27 C28 -179.3(19)
C22 O2 C23A C24A 122(4)
